data_4033203
loop_
_publ_author_name
'Novikov, Mikhail S.'
'Rostovskii, Nikolai V.'
'Koronatov, Alexander N.'
'Zavyalov, Kirill V.'
'Zubakin, Grigory V.'
'Khlebnikov, Alexander F.'
'Starova, Galina L.'

_publ_section_title
;
 Synthesis of 1,2-Dihydropyrimidine-2-carboxylates via Regioselective
 Addition of Rhodium(II) Carbenoids to 2H-Azirine-2-carbaldimines.
;
_journal_issue 24
_journal_name_full 'The Journal of organic chemistry'
_journal_page_first 13396
_journal_page_last 13404
_journal_paper_doi 10.1021/acs.joc.7b02484
_journal_volume 82
_journal_year 2017
_chemical_formula_moiety 'C25 H21 Cl F6 N2 O4'
_chemical_formula_sum 'C25 H21 Cl F6 N2 O4'
_chemical_formula_weight 562.89
_space_group_crystal_system monoclinic
_space_group_IT_number 14
_space_group_name_Hall '-P 2yn'
_space_group_name_H-M_alt 'P 1 21/n 1'
_symmetry_space_group_name_Hall '-P 2yn'
_symmetry_space_group_name_H-M 'P 1 21/n 1'
_atom_sites_solution_hydrogens geom
_atom_sites_solution_primary direct
_audit_creation_date 2017-06-07
_audit_creation_method
;
Olex2 1.2
(compiled 2017.03.28 svn.r3405 for OlexSys, GUI svn.r5337)
;
_cell_angle_alpha 90
_cell_angle_beta 116.529(4)
_cell_angle_gamma 90
_cell_formula_units_Z 4
_cell_length_a 11.4731(4)
_cell_length_b 20.6940(4)
_cell_length_c 11.6733(4)
_cell_measurement_reflns_used 6951
_cell_measurement_temperature 100(2)
_cell_measurement_theta_max 28.7190
_cell_measurement_theta_min 3.3330
_cell_volume 2479.71(16)
_computing_cell_refinement
;
CrysAlisPro, Agilent Technologies,
Version 1.171.36.32 (release 02-08-2013 CrysAlis171 .NET)
(compiled Aug  2 2013,16:46:58)
;
_computing_data_collection
;
CrysAlisPro, Agilent Technologies,
Version 1.171.36.32 (release 02-08-2013 CrysAlis171 .NET)
(compiled Aug  2 2013,16:46:58)
;
_computing_data_reduction
;
CrysAlisPro, Agilent Technologies,
Version 1.171.36.32 (release 02-08-2013 CrysAlis171 .NET)
(compiled Aug  2 2013,16:46:58)
;
_computing_molecular_graphics 'Olex2 (Dolomanov et al., 2009)'
_computing_publication_material 'Olex2 (Dolomanov et al., 2009)'
_computing_structure_refinement 'ShelXL (Sheldrick, 2015)'
_computing_structure_solution 'ShelXS (Sheldrick, 2008)'
_diffrn_ambient_temperature 100(2)
_diffrn_detector_area_resol_mean 16.2096
_diffrn_measured_fraction_theta_full 0.996
_diffrn_measured_fraction_theta_max 0.979
_diffrn_measurement_details
;
#__ type_ start__ end____ width___ exp.time_
  1 omega  -86.00  -55.00   1.0000   43.4900
omega____ theta____ kappa____ phi______ frames
    -      -17.8777  178.0000  120.0000 31

#__ type_ start__ end____ width___ exp.time_
  2 omega  -88.00  -48.00   1.0000   43.4900
omega____ theta____ kappa____ phi______ frames
    -      -17.8777 -178.0000 -150.0000 40

#__ type_ start__ end____ width___ exp.time_
  3 omega   -4.00   88.00   1.0000   43.4900
omega____ theta____ kappa____ phi______ frames
    -       18.9714   38.0000 -180.0000 92

#__ type_ start__ end____ width___ exp.time_
  4 omega    0.00   86.00   1.0000   43.4900
omega____ theta____ kappa____ phi______ frames
    -       18.9714   38.0000   90.0000 86

#__ type_ start__ end____ width___ exp.time_
  5 omega   19.00   86.00   1.0000   43.4900
omega____ theta____ kappa____ phi______ frames
    -       18.9714   57.0000 -120.0000 67

#__ type_ start__ end____ width___ exp.time_
  6 omega  -25.00   33.00   1.0000   43.4900
omega____ theta____ kappa____ phi______ frames
    -       18.9714  -99.0000  120.0000 58

#__ type_ start__ end____ width___ exp.time_
  7 omega   60.00   88.00   1.0000   43.4900
omega____ theta____ kappa____ phi______ frames
    -       18.9714   57.0000  -90.0000 28
;
_diffrn_measurement_device_type 'Xcalibur, Eos'
_diffrn_measurement_method '\w scans'
_diffrn_orient_matrix_UB_11 0.0445606000
_diffrn_orient_matrix_UB_12 -0.0024580000
_diffrn_orient_matrix_UB_13 -0.0266650000
_diffrn_orient_matrix_UB_21 0.0287080000
_diffrn_orient_matrix_UB_22 0.0297727000
_diffrn_orient_matrix_UB_23 0.0290519000
_diffrn_orient_matrix_UB_31 0.0443003000
_diffrn_orient_matrix_UB_32 -0.0168078000
_diffrn_orient_matrix_UB_33 0.0553066000
_diffrn_radiation_monochromator graphite
_diffrn_radiation_type MoK\a
_diffrn_radiation_wavelength 0.71073
_diffrn_reflns_av_R_equivalents 0.0251
_diffrn_reflns_av_unetI/netI 0.0294
_diffrn_reflns_Laue_measured_fraction_full 0.996
_diffrn_reflns_Laue_measured_fraction_max 0.979
_diffrn_reflns_limit_h_max 13
_diffrn_reflns_limit_h_min -14
_diffrn_reflns_limit_k_max 26
_diffrn_reflns_limit_k_min -26
_diffrn_reflns_limit_l_max 14
_diffrn_reflns_limit_l_min -15
_diffrn_reflns_number 19864
_diffrn_reflns_point_group_measured_fraction_full 0.996
_diffrn_reflns_point_group_measured_fraction_max 0.979
_diffrn_reflns_theta_full 25.242
_diffrn_reflns_theta_max 27.498
_diffrn_reflns_theta_min 2.771
_diffrn_source 'Enhance (Mo) X-ray Source'
_exptl_absorpt_coefficient_mu 0.235
_exptl_absorpt_correction_T_max 1.00000
_exptl_absorpt_correction_T_min 0.98610
_exptl_absorpt_correction_type multi-scan
_exptl_absorpt_process_details
;
CrysAlisPro, Agilent Technologies,
Version 1.171.36.32 (release 02-08-2013 CrysAlis171 .NET)
(compiled Aug  2 2013,16:46:58)
Empirical absorption correction using spherical harmonics,
 implemented in SCALE3 ABSPACK scaling algorithm.
;
_exptl_crystal_colour colorless
_exptl_crystal_density_diffrn 1.508
_exptl_crystal_description prizm
_exptl_crystal_F_000 1152
_exptl_crystal_size_max 0.34
_exptl_crystal_size_mid 0.22
_exptl_crystal_size_min 0.16
_refine_diff_density_max 0.405
_refine_diff_density_min -0.274
_refine_diff_density_rms 0.048
_refine_ls_extinction_method none
_refine_ls_goodness_of_fit_ref 1.055
_refine_ls_hydrogen_treatment constr
_refine_ls_matrix_type full
_refine_ls_number_parameters 345
_refine_ls_number_reflns 5571
_refine_ls_number_restraints 0
_refine_ls_restrained_S_all 1.055
_refine_ls_R_factor_all 0.0505
_refine_ls_R_factor_gt 0.0380
_refine_ls_shift/su_max 0.000
_refine_ls_shift/su_mean 0.000
_refine_ls_structure_factor_coef Fsqd
_refine_ls_weighting_details 'w=1/[\s^2^(Fo^2^)+(0.0266P)^2^+1.6789P] where P=(Fo^2^+2Fc^2^)/3'
_refine_ls_weighting_scheme calc
_refine_ls_wR_factor_gt 0.0793
_refine_ls_wR_factor_ref 0.0848
_reflns_Friedel_coverage 0.000
_reflns_number_gt 4631
_reflns_number_total 5571
_reflns_threshold_expression 'I > 2\s(I)'
_cod_data_source_file jo7b02484_si_002.cif
_cod_data_source_block endo-exo-5b
_cod_depositor_comments 'Adding full bibliography for 4033202--4033205.cif.'
_cod_original_cell_volume 2479.73(15)
_cod_database_code 4033203
_shelx_shelxl_version_number 2014/7
_chemical_oxdiff_formula 'c25 h21 n2 o4 f6 cl1'
_shelx_space_group_comment
;
The symmetry employed for this shelxl refinement is uniquely defined
by the following loop, which should always be used as a source of
symmetry information in preference to the above space-group names.
They are only intended as comments.
;
_reflns_odcompleteness_completeness 99.85
_reflns_odcompleteness_iscentric 1
_reflns_odcompleteness_theta 26.32
_olex2_refinement_description
;
1. Fixed Uiso
 At 1.2 times of:
  All C(H) groups, All C(H,H) groups
 At 1.5 times of:
  All C(H,H,H) groups
2.a Ternary CH refined with riding coordinates:
 C4(H4), C3(H3)
2.b Secondary CH2 refined with riding coordinates:
 C23(H23A,H23B), C12(H12A,H12B)
2.c Aromatic/amide H refined with riding coordinates:
 C7(H7), C19(H19), C17(H17), C20(H20), C6(H6), C18(H18), C10(H10), C9(H9),
 C16(H16)
2.d Idealised Me refined as rotating group:
 C24(H24A,H24B,H24C), C13(H13A,H13B,H13C)
;
_olex2_submission_special_instructions 'No special instructions were received'

loop_
_space_group_symop_operation_xyz
'x, y, z'
'-x+1/2, y+1/2, -z+1/2'
'-x, -y, -z'
'x-1/2, -y-1/2, z-1/2'

loop_
_atom_site_label
_atom_site_type_symbol
_atom_site_fract_x
_atom_site_fract_y
_atom_site_fract_z
_atom_site_U_iso_or_equiv
_atom_site_adp_type
_atom_site_occupancy
_atom_site_site_symmetry_order
_atom_site_calc_flag
_atom_site_refinement_flags_posn
Cl1 Cl 0.35349(5) 0.06205(2) 0.25874(5) 0.02892(12) Uani 1 1 d .
F2 F 0.47334(10) 0.43779(5) 0.41524(10) 0.0248(2) Uani 1 1 d .
F4 F -0.05470(9) 0.28986(5) 0.54483(10) 0.0243(2) Uani 1 1 d .
F3 F 0.50025(9) 0.37269(5) 0.56890(9) 0.0274(2) Uani 1 1 d .
O4 O 0.35922(11) 0.36973(5) 0.73641(10) 0.0165(2) Uani 1 1 d .
F1 F 0.47777(9) 0.33485(5) 0.38875(10) 0.0230(2) Uani 1 1 d .
O3 O 0.35237(12) 0.26180(5) 0.75545(11) 0.0219(3) Uani 1 1 d .
F6 F 0.07732(11) 0.29734(5) 0.74596(10) 0.0303(3) Uani 1 1 d .
F5 F 0.08762(10) 0.21568(5) 0.63597(10) 0.0263(2) Uani 1 1 d .
N1 N 0.25552(13) 0.31693(6) 0.43821(13) 0.0141(3) Uani 1 1 d .
O1 O 0.08777(11) 0.39246(6) 0.20757(11) 0.0221(3) Uani 1 1 d .
N2 N 0.26842(13) 0.43513(6) 0.46490(12) 0.0140(3) Uani 1 1 d .
O2 O 0.27601(12) 0.40072(6) 0.19218(11) 0.0215(3) Uani 1 1 d .
C15 C 0.18938(15) 0.48892(7) 0.59628(15) 0.0139(3) Uani 1 1 d .
C4 C 0.14167(15) 0.31507(7) 0.45981(15) 0.0139(3) Uani 1 1 d .
H4 H 0.0671 0.2900 0.3992 0.017 Uiso 1 1 calc R
C2 C 0.19506(15) 0.43220(7) 0.52122(14) 0.0129(3) Uani 1 1 d .
C11 C 0.20457(16) 0.39251(7) 0.25448(16) 0.0158(3) Uani 1 1 d .
C22 C 0.30235(16) 0.31221(7) 0.70552(15) 0.0144(3) Uani 1 1 d .
C8 C 0.32426(16) 0.13722(8) 0.30881(17) 0.0189(3) Uani 1 1 d .
C21 C 0.16443(15) 0.31636(7) 0.60070(15) 0.0135(3) Uani 1 1 d .
C7 C 0.35782(17) 0.14686(8) 0.43680(17) 0.0207(4) Uani 1 1 d .
H7 H 0.3940 0.1134 0.4954 0.025 Uiso 1 1 calc R
C5 C 0.27914(15) 0.25660(8) 0.38928(15) 0.0149(3) Uani 1 1 d .
C3 C 0.11269(15) 0.37490(7) 0.51235(15) 0.0132(3) Uani 1 1 d .
H3 H 0.0199 0.3841 0.4828 0.016 Uiso 1 1 calc R
C1 C 0.28716(15) 0.37927(7) 0.39943(15) 0.0144(3) Uani 1 1 d .
C19 C 0.13267(17) 0.53622(8) 0.75432(16) 0.0197(4) Uani 1 1 d .
H19 H 0.0931 0.5327 0.8084 0.024 Uiso 1 1 calc R
C17 C 0.25461(17) 0.59822(8) 0.67032(17) 0.0215(4) Uani 1 1 d .
H17 H 0.2960 0.6364 0.6678 0.026 Uiso 1 1 calc R
C14 C 0.43591(16) 0.38118(8) 0.44209(16) 0.0183(3) Uani 1 1 d .
C20 C 0.12873(16) 0.48449(8) 0.67631(15) 0.0165(3) Uani 1 1 d .
H20 H 0.0854 0.4467 0.6776 0.020 Uiso 1 1 calc R
C25 C 0.06883(17) 0.27981(8) 0.63131(16) 0.0184(3) Uani 1 1 d .
C6 C 0.33692(16) 0.20709(8) 0.47731(16) 0.0189(3) Uani 1 1 d .
H6 H 0.3617 0.2143 0.5637 0.023 Uiso 1 1 calc R
C18 C 0.19565(17) 0.59295(8) 0.75122(16) 0.0218(4) Uani 1 1 d .
H18 H 0.1984 0.6275 0.8033 0.026 Uiso 1 1 calc R
C10 C 0.24277(17) 0.24536(8) 0.26039(16) 0.0190(3) Uani 1 1 d .
H10 H 0.2016 0.2778 0.2007 0.023 Uiso 1 1 calc R
C23 C 0.49511(16) 0.37064(8) 0.83359(16) 0.0198(4) Uani 1 1 d .
H23A H 0.5488 0.3453 0.8056 0.024 Uiso 1 1 calc R
H23B H 0.5028 0.3529 0.9136 0.024 Uiso 1 1 calc R
C9 C 0.26760(17) 0.18580(8) 0.22002(16) 0.0197(3) Uani 1 1 d .
H9 H 0.2462 0.1789 0.1342 0.024 Uiso 1 1 calc R
C12 C 0.20634(19) 0.40949(10) 0.05357(17) 0.0293(4) Uani 1 1 d .
H12A H 0.1738 0.4534 0.0332 0.035 Uiso 1 1 calc R
H12B H 0.1332 0.3800 0.0169 0.035 Uiso 1 1 calc R
C16 C 0.25183(16) 0.54650(8) 0.59320(16) 0.0175(3) Uani 1 1 d .
H16 H 0.2916 0.5502 0.5394 0.021 Uiso 1 1 calc R
C24 C 0.53725(18) 0.44041(9) 0.85078(19) 0.0283(4) Uani 1 1 d .
H24A H 0.5325 0.4568 0.7719 0.042 Uiso 1 1 calc GR
H24B H 0.6252 0.4436 0.9167 0.042 Uiso 1 1 calc GR
H24C H 0.4809 0.4652 0.8747 0.042 Uiso 1 1 calc GR
C13 C 0.3021(2) 0.39581(10) 0.00168(19) 0.0318(4) Uani 1 1 d .
H13A H 0.2627 0.4051 -0.0884 0.048 Uiso 1 1 calc GR
H13B H 0.3270 0.3511 0.0153 0.048 Uiso 1 1 calc GR
H13C H 0.3778 0.4224 0.0449 0.048 Uiso 1 1 calc GR

loop_
_atom_site_aniso_label
_atom_site_aniso_U_11
_atom_site_aniso_U_22
_atom_site_aniso_U_33
_atom_site_aniso_U_23
_atom_site_aniso_U_13
_atom_site_aniso_U_12
Cl1 0.0378(3) 0.0201(2) 0.0331(2) -0.00819(18) 0.0197(2) 0.00384(19)
F2 0.0215(5) 0.0243(5) 0.0336(6) -0.0038(4) 0.0168(5) -0.0077(4)
F4 0.0165(5) 0.0261(5) 0.0310(6) 0.0036(4) 0.0113(4) -0.0034(4)
F3 0.0164(5) 0.0438(6) 0.0180(5) -0.0002(5) 0.0041(4) 0.0019(5)
O4 0.0154(6) 0.0162(5) 0.0152(6) 0.0002(4) 0.0046(5) -0.0009(4)
F1 0.0194(5) 0.0250(5) 0.0299(6) -0.0029(4) 0.0157(4) 0.0024(4)
O3 0.0243(6) 0.0163(6) 0.0206(6) 0.0033(5) 0.0060(5) 0.0039(5)
F6 0.0375(6) 0.0397(6) 0.0250(6) -0.0064(5) 0.0242(5) -0.0109(5)
F5 0.0298(6) 0.0151(5) 0.0367(6) 0.0048(4) 0.0174(5) -0.0028(4)
N1 0.0172(7) 0.0130(6) 0.0161(7) -0.0009(5) 0.0111(6) 0.0007(5)
O1 0.0167(6) 0.0333(7) 0.0167(6) 0.0016(5) 0.0076(5) 0.0054(5)
N2 0.0145(7) 0.0143(6) 0.0135(6) 0.0007(5) 0.0065(5) 0.0008(5)
O2 0.0225(6) 0.0309(7) 0.0159(6) 0.0037(5) 0.0129(5) -0.0002(5)
C15 0.0122(7) 0.0148(7) 0.0131(8) 0.0015(6) 0.0041(6) 0.0027(6)
C4 0.0143(8) 0.0149(7) 0.0128(7) -0.0006(6) 0.0065(6) -0.0003(6)
C2 0.0115(7) 0.0143(7) 0.0104(7) 0.0019(6) 0.0026(6) 0.0017(6)
C11 0.0203(9) 0.0126(7) 0.0176(8) 0.0003(6) 0.0112(7) 0.0014(6)
C22 0.0190(8) 0.0153(7) 0.0126(7) -0.0005(6) 0.0103(6) 0.0012(6)
C8 0.0166(8) 0.0177(8) 0.0247(9) -0.0065(7) 0.0113(7) -0.0003(7)
C21 0.0159(8) 0.0130(7) 0.0134(7) -0.0001(6) 0.0082(6) -0.0002(6)
C7 0.0221(9) 0.0176(8) 0.0216(9) 0.0011(7) 0.0089(7) 0.0050(7)
C5 0.0145(8) 0.0151(7) 0.0174(8) -0.0029(6) 0.0091(6) -0.0004(6)
C3 0.0130(7) 0.0148(7) 0.0136(7) 0.0004(6) 0.0076(6) 0.0007(6)
C1 0.0151(8) 0.0149(7) 0.0154(8) 0.0008(6) 0.0087(7) 0.0003(6)
C19 0.0245(9) 0.0193(8) 0.0185(8) 0.0019(7) 0.0125(7) 0.0056(7)
C17 0.0220(9) 0.0165(8) 0.0248(9) -0.0032(7) 0.0094(8) -0.0036(7)
C14 0.0177(8) 0.0210(8) 0.0189(8) -0.0010(7) 0.0105(7) -0.0010(7)
C20 0.0175(8) 0.0140(7) 0.0190(8) 0.0020(6) 0.0091(7) 0.0015(6)
C25 0.0211(9) 0.0181(8) 0.0184(8) 0.0002(7) 0.0109(7) -0.0009(7)
C6 0.0221(9) 0.0195(8) 0.0155(8) -0.0005(7) 0.0087(7) 0.0030(7)
C18 0.0247(9) 0.0189(8) 0.0195(9) -0.0044(7) 0.0077(7) 0.0035(7)
C10 0.0237(9) 0.0176(8) 0.0165(8) 0.0011(6) 0.0096(7) 0.0005(7)
C23 0.0156(8) 0.0238(9) 0.0162(8) 0.0007(7) 0.0037(7) 0.0017(7)
C9 0.0226(9) 0.0225(8) 0.0173(8) -0.0048(7) 0.0119(7) -0.0036(7)
C12 0.0342(11) 0.0404(11) 0.0158(9) 0.0082(8) 0.0135(8) 0.0088(9)
C16 0.0172(8) 0.0180(8) 0.0189(8) 0.0006(6) 0.0095(7) 0.0003(6)
C24 0.0221(9) 0.0265(9) 0.0299(10) -0.0050(8) 0.0059(8) -0.0050(8)
C13 0.0424(12) 0.0364(11) 0.0242(10) 0.0007(8) 0.0217(9) 0.0008(9)

loop_
_atom_type_symbol
_atom_type_description
_atom_type_scat_dispersion_real
_atom_type_scat_dispersion_imag
_atom_type_scat_source
C C 0.0033 0.0016 'International Tables Vol C Tables 4.2.6.8 and 6.1.1.4'
H H 0.0000 0.0000 'International Tables Vol C Tables 4.2.6.8 and 6.1.1.4'
N N 0.0061 0.0033 'International Tables Vol C Tables 4.2.6.8 and 6.1.1.4'
O O 0.0106 0.0060 'International Tables Vol C Tables 4.2.6.8 and 6.1.1.4'
F F 0.0171 0.0103 'International Tables Vol C Tables 4.2.6.8 and 6.1.1.4'
Cl Cl 0.1484 0.1585 'International Tables Vol C Tables 4.2.6.8 and 6.1.1.4'

loop_
_geom_angle_atom_site_label_1
_geom_angle_atom_site_label_2
_geom_angle_atom_site_label_3
_geom_angle
C22 O4 C23 116.54(12)
C4 N1 C5 113.02(12)
C4 N1 C1 116.59(12)
C5 N1 C1 121.42(12)
C2 N2 C1 121.19(13)
C11 O2 C12 117.15(14)
C20 C15 C2 120.67(14)
C20 C15 C16 119.18(15)
C16 C15 C2 120.04(14)
N1 C4 H4 117.1
N1 C4 C21 116.82(13)
N1 C4 C3 116.05(13)
C21 C4 H4 117.1
C3 C4 H4 117.1
C3 C4 C21 60.56(10)
N2 C2 C15 118.57(14)
N2 C2 C3 122.95(14)
C15 C2 C3 118.46(13)
O1 C11 O2 125.94(15)
O1 C11 C1 120.77(14)
O2 C11 C1 113.24(14)
O4 C22 C21 112.29(13)
O3 C22 O4 124.99(15)
O3 C22 C21 122.71(14)
C7 C8 Cl1 119.23(13)
C9 C8 Cl1 119.60(13)
C9 C8 C7 121.17(15)
C22 C21 C4 118.63(13)
C22 C21 C3 122.85(13)
C3 C21 C4 57.71(9)
C25 C21 C4 116.77(13)
C25 C21 C22 113.03(13)
C25 C21 C3 117.07(13)
C8 C7 H7 120.3
C8 C7 C6 119.34(16)
C6 C7 H7 120.3
C6 C5 N1 117.05(14)
C10 C5 N1 123.57(14)
C10 C5 C6 119.33(15)
C4 C3 C2 116.12(13)
C4 C3 C21 61.73(10)
C4 C3 H3 115.2
C2 C3 C21 122.71(13)
C2 C3 H3 115.2
C21 C3 H3 115.2
N1 C1 C11 112.19(13)
N1 C1 C14 108.19(12)
N2 C1 N1 114.98(12)
N2 C1 C11 105.76(12)
N2 C1 C14 102.18(12)
C14 C1 C11 113.25(13)
C20 C19 H19 120.1
C18 C19 H19 120.1
C18 C19 C20 119.89(16)
C18 C17 H17 119.9
C16 C17 H17 119.9
C16 C17 C18 120.16(16)
F2 C14 F3 107.41(13)
F2 C14 F1 107.40(13)
F2 C14 C1 111.78(13)
F3 C14 F1 106.51(13)
F3 C14 C1 109.65(13)
F1 C14 C1 113.77(13)
C15 C20 H20 119.8
C19 C20 C15 120.47(15)
C19 C20 H20 119.8
F4 C25 F6 106.83(13)
F4 C25 F5 106.32(13)
F4 C25 C21 112.47(13)
F6 C25 C21 111.37(13)
F5 C25 F6 106.68(13)
F5 C25 C21 112.76(13)
C7 C6 C5 120.41(15)
C7 C6 H6 119.8
C5 C6 H6 119.8
C19 C18 C17 120.08(16)
C19 C18 H18 120.0
C17 C18 H18 120.0
C5 C10 H10 119.8
C5 C10 C9 120.42(15)
C9 C10 H10 119.8
O4 C23 H23A 110.4
O4 C23 H23B 110.4
O4 C23 C24 106.45(13)
H23A C23 H23B 108.6
C24 C23 H23A 110.4
C24 C23 H23B 110.4
C8 C9 C10 119.27(15)
C8 C9 H9 120.4
C10 C9 H9 120.4
O2 C12 H12A 110.4
O2 C12 H12B 110.4
O2 C12 C13 106.67(15)
H12A C12 H12B 108.6
C13 C12 H12A 110.4
C13 C12 H12B 110.4
C15 C16 H16 119.9
C17 C16 C15 120.21(15)
C17 C16 H16 119.9
C23 C24 H24A 109.5
C23 C24 H24B 109.5
C23 C24 H24C 109.5
H24A C24 H24B 109.5
H24A C24 H24C 109.5
H24B C24 H24C 109.5
C12 C13 H13A 109.5
C12 C13 H13B 109.5
C12 C13 H13C 109.5
H13A C13 H13B 109.5
H13A C13 H13C 109.5
H13B C13 H13C 109.5

loop_
_geom_bond_atom_site_label_1
_geom_bond_atom_site_label_2
_geom_bond_distance
Cl1 C8 1.7462(16)
F2 C14 1.3324(19)
F4 C25 1.3391(19)
F3 C14 1.3382(19)
O4 C22 1.3275(19)
O4 C23 1.462(2)
F1 C14 1.3435(19)
O3 C22 1.2077(19)
F6 C25 1.3476(19)
F5 C25 1.3417(19)
N1 C4 1.437(2)
N1 C5 1.4480(19)
N1 C1 1.466(2)
O1 C11 1.200(2)
N2 C2 1.280(2)
N2 C1 1.454(2)
O2 C11 1.3274(19)
O2 C12 1.461(2)
C15 C2 1.484(2)
C15 C20 1.395(2)
C15 C16 1.399(2)
C4 H4 0.9800
C4 C21 1.546(2)
C4 C3 1.484(2)
C2 C3 1.491(2)
C11 C1 1.550(2)
C22 C21 1.510(2)
C8 C7 1.381(2)
C8 C9 1.380(2)
C21 C3 1.529(2)
C21 C25 1.501(2)
C7 H7 0.9300
C7 C6 1.391(2)
C5 C6 1.392(2)
C5 C10 1.390(2)
C3 H3 0.9800
C1 C14 1.550(2)
C19 H19 0.9300
C19 C20 1.393(2)
C19 C18 1.388(2)
C17 H17 0.9300
C17 C18 1.390(2)
C17 C16 1.390(2)
C20 H20 0.9300
C6 H6 0.9300
C18 H18 0.9300
C10 H10 0.9300
C10 C9 1.394(2)
C23 H23A 0.9700
C23 H23B 0.9700
C23 C24 1.507(2)
C9 H9 0.9300
C12 H12A 0.9700
C12 H12B 0.9700
C12 C13 1.499(3)
C16 H16 0.9300
C24 H24A 0.9600
C24 H24B 0.9600
C24 H24C 0.9600
C13 H13A 0.9600
C13 H13B 0.9600
C13 H13C 0.9600

loop_
_geom_torsion_atom_site_label_1
_geom_torsion_atom_site_label_2
_geom_torsion_atom_site_label_3
_geom_torsion_atom_site_label_4
_geom_torsion
Cl1 C8 C7 C6 178.78(13)
Cl1 C8 C9 C10 179.04(13)
O4 C22 C21 C4 86.58(16)
O4 C22 C21 C3 18.4(2)
O4 C22 C21 C25 -131.26(14)
O3 C22 C21 C4 -94.48(18)
O3 C22 C21 C3 -162.64(15)
O3 C22 C21 C25 47.7(2)
N1 C4 C21 C22 -6.5(2)
N1 C4 C21 C3 106.24(15)
N1 C4 C21 C25 -147.25(14)
N1 C4 C3 C2 7.3(2)
N1 C4 C3 C21 -107.51(15)
N1 C5 C6 C7 177.35(15)
N1 C5 C10 C9 -179.39(15)
N1 C1 C14 F2 -177.16(12)
N1 C1 C14 F3 -58.17(16)
N1 C1 C14 F1 60.98(17)
O1 C11 C1 N1 57.03(19)
O1 C11 C1 N2 -69.06(18)
O1 C11 C1 C14 179.86(15)
N2 C2 C3 C4 13.6(2)
N2 C2 C3 C21 85.44(19)
N2 C1 C14 F2 -55.45(16)
N2 C1 C14 F3 63.55(15)
N2 C1 C14 F1 -177.30(13)
O2 C11 C1 N1 -120.49(14)
O2 C11 C1 N2 113.43(14)
O2 C11 C1 C14 2.34(19)
C15 C2 C3 C4 -167.82(13)
C15 C2 C3 C21 -96.00(17)
C4 N1 C5 C6 -78.98(18)
C4 N1 C5 C10 98.42(18)
C4 N1 C1 N2 40.16(19)
C4 N1 C1 C11 -80.74(16)
C4 N1 C1 C14 153.62(13)
C4 C21 C3 C2 -104.40(16)
C4 C21 C25 F4 -44.30(19)
C4 C21 C25 F6 -164.19(13)
C4 C21 C25 F5 75.92(18)
C2 N2 C1 N1 -19.8(2)
C2 N2 C1 C11 104.54(16)
C2 N2 C1 C14 -136.75(14)
C2 C15 C20 C19 174.84(15)
C2 C15 C16 C17 -175.43(15)
C11 O2 C12 C13 -161.71(15)
C11 C1 C14 F2 57.82(17)
C11 C1 C14 F3 176.82(13)
C11 C1 C14 F1 -64.04(18)
C22 O4 C23 C24 179.54(14)
C22 C21 C3 C4 105.47(16)
C22 C21 C3 C2 1.1(2)
C22 C21 C25 F4 172.79(13)
C22 C21 C25 F6 52.90(18)
C22 C21 C25 F5 -67.00(17)
C8 C7 C6 C5 1.9(3)
C21 C4 C3 C2 114.82(15)
C7 C8 C9 C10 -0.6(3)
C5 N1 C4 C21 110.35(15)
C5 N1 C4 C3 178.89(13)
C5 N1 C1 N2 -174.93(13)
C5 N1 C1 C11 64.17(18)
C5 N1 C1 C14 -61.47(18)
C5 C10 C9 C8 2.5(3)
C3 C4 C21 C22 -112.71(15)
C3 C4 C21 C25 106.51(15)
C3 C21 C25 F4 21.23(19)
C3 C21 C25 F6 -98.66(16)
C3 C21 C25 F5 141.45(14)
C1 N1 C4 C21 -101.86(16)
C1 N1 C4 C3 -33.32(19)
C1 N1 C5 C6 134.97(16)
C1 N1 C5 C10 -47.6(2)
C1 N2 C2 C15 174.50(13)
C1 N2 C2 C3 -6.9(2)
C20 C15 C2 N2 -169.27(15)
C20 C15 C2 C3 12.1(2)
C20 C15 C16 C17 0.8(2)
C20 C19 C18 C17 0.1(3)
C25 C21 C3 C4 -105.98(15)
C25 C21 C3 C2 149.62(14)
C6 C5 C10 C9 -2.0(2)
C18 C19 C20 C15 1.0(2)
C18 C17 C16 C15 0.2(3)
C10 C5 C6 C7 -0.2(3)
C23 O4 C22 O3 3.5(2)
C23 O4 C22 C21 -177.58(13)
C9 C8 C7 C6 -1.5(3)
C12 O2 C11 O1 -1.0(2)
C12 O2 C11 C1 176.32(14)
C16 C15 C2 N2 6.9(2)
C16 C15 C2 C3 -171.70(14)
C16 C15 C20 C19 -1.4(2)
C16 C17 C18 C19 -0.6(3)
